data_7102986
loop_
_publ_author_name
'Yan, Chao Guo'
'Song, Xiao Kai'
'Wang, Qi Fang'
'Sun, Jing'
'Siemeling, Ulrich'
'Bruhn, Clemens'

_publ_section_title
;
 One-step synthesis of polysubstituted benzene derivatives by
 multi-component cyclization of alpha-bromoacetate, malononitrile and
 aromatic aldehydes.
;
_journal_issue 12
_journal_name_full 'Chemical communications (Cambridge, England)'
_journal_page_first 1440
_journal_page_last 1442
_journal_paper_doi 10.1039/b718171j
_journal_year 2008
_chemical_formula_moiety 'C14 H11 Cl N2 O2'
_chemical_formula_sum 'C14 H11 Cl N2 O2'
_chemical_formula_weight 274.70
_chemical_name_systematic
;
?
;
_space_group_IT_number 14
_symmetry_cell_setting monoclinic
_symmetry_space_group_name_Hall '-P 2ybc'
_symmetry_space_group_name_H-M 'P 1 21/c 1'
_atom_sites_solution_hydrogens geom
_atom_sites_solution_primary direct
_atom_sites_solution_secondary difmap
_audit_creation_method SHELXL-97
_cell_angle_alpha 90.00
_cell_angle_beta 86.357(2)
_cell_angle_gamma 90.00
_cell_formula_units_Z 4
_cell_length_a 8.1061(13)
_cell_length_b 11.0894(18)
_cell_length_c 15.395(3)
_cell_measurement_reflns_used 5143
_cell_measurement_temperature 296(2)
_cell_measurement_theta_max 22.5
_cell_measurement_theta_min 2.3
_cell_volume 1381.1(4)
_computing_cell_refinement 'SMART '
_computing_data_collection 'SMART (Bruker, 2001)'
_computing_data_reduction 'SAINT (Bruker, 1999)'
_computing_molecular_graphics 'SHELXP (Bruker, 2000)'
_computing_publication_material 'SHELXTL (Bruker, 2000)'
_computing_structure_refinement 'SHELXL (Bruker, 2000)'
_computing_structure_solution 'SHELXS (Bruker, 2000)'
_diffrn_ambient_temperature 296(2)
_diffrn_measured_fraction_theta_full 0.968
_diffrn_measured_fraction_theta_max 0.968
_diffrn_measurement_device_type 'Bruker SMART APEX CCD diffractometer'
_diffrn_measurement_method 'omega scans'
_diffrn_radiation_monochromator graphite
_diffrn_radiation_source 'fine-focus sealed tube'
_diffrn_radiation_type MoK\a
_diffrn_radiation_wavelength 0.71073
_diffrn_reflns_av_R_equivalents 0.1988
_diffrn_reflns_av_sigmaI/netI 0.1192
_diffrn_reflns_limit_h_max 9
_diffrn_reflns_limit_h_min -9
_diffrn_reflns_limit_k_max 13
_diffrn_reflns_limit_k_min -13
_diffrn_reflns_limit_l_max 18
_diffrn_reflns_limit_l_min -13
_diffrn_reflns_number 7737
_diffrn_reflns_theta_full 25.00
_diffrn_reflns_theta_max 25.00
_diffrn_reflns_theta_min 2.26
_exptl_absorpt_coefficient_mu 0.275
_exptl_absorpt_correction_type multi-scan
_exptl_absorpt_process_details 'SADABS (Bruker, 1999)'
_exptl_crystal_colour colorless
_exptl_crystal_density_diffrn 1.321
_exptl_crystal_density_method 'not measured'
_exptl_crystal_description needle
_exptl_crystal_F_000 568
_exptl_crystal_size_max 0.28
_exptl_crystal_size_mid 0.26
_exptl_crystal_size_min 0.23
_refine_diff_density_max 0.206
_refine_diff_density_min -0.269
_refine_diff_density_rms 0.045
_refine_ls_extinction_coef 0.029(4)
_refine_ls_extinction_expression Fc^*^=kFc[1+0.001xFc^2^\l^3^/sin(2\q)]^-1/4^
_refine_ls_extinction_method SHELXL
_refine_ls_goodness_of_fit_ref 0.991
_refine_ls_hydrogen_treatment constr
_refine_ls_matrix_type full
_refine_ls_number_parameters 173
_refine_ls_number_reflns 2356
_refine_ls_number_restraints 0
_refine_ls_restrained_S_all 0.991
_refine_ls_R_factor_all 0.0492
_refine_ls_R_factor_gt 0.0435
_refine_ls_shift/su_max 0.000
_refine_ls_shift/su_mean 0.000
_refine_ls_structure_factor_coef Fsqd
_refine_ls_weighting_details 'calc w=1/[\s^2^(Fo^2^)+(0.0309P)^2^+0.1996P] where P=(Fo^2^+2Fc^2^)/3'
_refine_ls_weighting_scheme calc
_refine_ls_wR_factor_gt 0.1206
_refine_ls_wR_factor_ref 0.1306
_reflns_number_gt 2035
_reflns_number_total 2356
_reflns_threshold_expression >2sigma(I)
_cod_data_source_file b718171j.txt
_cod_data_source_block D1
_cod_original_sg_symbol_H-M 'P 21/c'
_cod_database_code 7102986

loop_
_symmetry_equiv_pos_as_xyz
'x, y, z'
'-x, y+1/2, -z+1/2'
'-x, -y, -z'
'x, -y-1/2, z-1/2'

loop_
_atom_site_label
_atom_site_type_symbol
_atom_site_fract_x
_atom_site_fract_y
_atom_site_fract_z
_atom_site_U_iso_or_equiv
_atom_site_adp_type
_atom_site_occupancy
_atom_site_symmetry_multiplicity
_atom_site_calc_flag
_atom_site_refinement_flags
_atom_site_disorder_assembly
_atom_site_disorder_group
C1 C -0.0605(2) 0.52193(15) 0.13574(11) 0.0461(4) Uani 1 1 d . . .
C2 C 0.0831(2) 0.48247(16) 0.16952(12) 0.0524(5) Uani 1 1 d . . .
H2A H 0.1395 0.5313 0.2068 0.063 Uiso 1 1 calc R . .
C3 C 0.1423(2) 0.36841(17) 0.14693(12) 0.0517(5) Uani 1 1 d . . .
H3A H 0.2394 0.3410 0.1693 0.062 Uiso 1 1 calc R . .
C4 C 0.05916(19) 0.29497(15) 0.09180(11) 0.0407(4) Uani 1 1 d . . .
C5 C -0.0874(2) 0.33738(15) 0.05958(11) 0.0453(4) Uani 1 1 d . . .
H5A H -0.1455 0.2886 0.0230 0.054 Uiso 1 1 calc R . .
C6 C -0.1471(2) 0.45091(15) 0.08147(11) 0.0477(4) Uani 1 1 d . . .
H6A H -0.2446 0.4788 0.0598 0.057 Uiso 1 1 calc R . .
C7 C 0.11381(19) 0.17095(14) 0.06627(10) 0.0413(4) Uani 1 1 d . . .
H7A H 0.0240 0.1199 0.0476 0.050 Uiso 1 1 calc R . .
C8 C 0.2451(2) 0.10208(15) 0.10853(11) 0.0446(4) Uani 1 1 d . . .
H8A H 0.3014 0.1445 0.1540 0.054 Uiso 1 1 calc R . .
C9 C 0.2818(2) 0.14746(15) 0.01468(11) 0.0454(4) Uani 1 1 d . . .
C10 C 0.3997(2) 0.24528(19) 0.00377(13) 0.0558(5) Uani 1 1 d . . .
C11 C 0.2848(2) 0.06394(18) -0.05736(14) 0.0582(5) Uani 1 1 d . . .
C12 C 0.2199(2) -0.03054(16) 0.12132(11) 0.0458(4) Uani 1 1 d . . .
C13 C 0.2869(2) -0.19877(17) 0.20576(13) 0.0561(5) Uani 1 1 d . . .
H13A H 0.2892 -0.2462 0.1527 0.067 Uiso 1 1 calc R . .
H13B H 0.1826 -0.2131 0.2385 0.067 Uiso 1 1 calc R . .
C14 C 0.4267(3) -0.2330(2) 0.25829(17) 0.0760(7) Uani 1 1 d . . .
H14A H 0.4183 -0.3170 0.2731 0.114 Uiso 1 1 calc R . .
H14B H 0.4230 -0.1857 0.3106 0.114 Uiso 1 1 calc R . .
H14C H 0.5292 -0.2186 0.2252 0.114 Uiso 1 1 calc R . .
Cl1 Cl -0.13235(7) 0.66621(4) 0.16305(3) 0.0634(2) Uani 1 1 d . . .
N1 N 0.4941(2) 0.32104(19) -0.00451(15) 0.0791(6) Uani 1 1 d . . .
N2 N 0.2904(3) 0.0003(2) -0.11565(14) 0.0921(7) Uani 1 1 d . . .
O1 O 0.1323(2) -0.09003(12) 0.07851(10) 0.0740(5) Uani 1 1 d . . .
O2 O 0.30517(15) -0.07064(11) 0.18496(8) 0.0522(4) Uani 1 1 d . . .

loop_
_atom_site_aniso_label
_atom_site_aniso_U_11
_atom_site_aniso_U_22
_atom_site_aniso_U_33
_atom_site_aniso_U_23
_atom_site_aniso_U_13
_atom_site_aniso_U_12
C1 0.0521(9) 0.0378(8) 0.0474(9) 0.0022(7) 0.0046(7) 0.0015(7)
C2 0.0601(10) 0.0430(9) 0.0554(11) -0.0063(9) -0.0144(8) -0.0038(8)
C3 0.0509(9) 0.0452(9) 0.0608(11) -0.0039(9) -0.0173(8) 0.0016(8)
C4 0.0411(8) 0.0382(8) 0.0428(9) 0.0012(7) -0.0025(6) -0.0023(7)
C5 0.0431(9) 0.0461(9) 0.0472(10) -0.0022(8) -0.0071(7) -0.0032(7)
C6 0.0438(8) 0.0477(9) 0.0518(10) 0.0018(8) -0.0044(7) 0.0050(8)
C7 0.0396(8) 0.0403(9) 0.0445(9) -0.0018(7) -0.0060(6) -0.0023(7)
C8 0.0466(8) 0.0405(9) 0.0478(10) -0.0009(8) -0.0101(7) 0.0002(7)
C9 0.0450(8) 0.0418(8) 0.0496(10) -0.0016(8) -0.0035(7) 0.0002(7)
C10 0.0501(9) 0.0552(11) 0.0617(11) 0.0027(9) -0.0002(8) -0.0005(9)
C11 0.0618(11) 0.0540(11) 0.0578(12) -0.0042(10) 0.0042(8) 0.0037(9)
C12 0.0466(9) 0.0429(9) 0.0488(10) -0.0006(8) -0.0088(7) 0.0010(7)
C13 0.0585(10) 0.0472(9) 0.0628(12) 0.0115(9) -0.0056(8) 0.0023(9)
C14 0.0627(11) 0.0791(15) 0.0868(15) 0.0310(13) -0.0108(10) 0.0088(11)
Cl1 0.0749(4) 0.0442(3) 0.0706(4) -0.0083(2) 0.0002(2) 0.0111(2)
N1 0.0666(11) 0.0757(12) 0.0940(14) 0.0083(11) 0.0013(9) -0.0210(10)
N2 0.1137(17) 0.0830(15) 0.0772(14) -0.0305(13) 0.0116(12) 0.0019(14)
O1 0.0976(11) 0.0444(7) 0.0855(11) 0.0054(7) -0.0475(8) -0.0125(8)
O2 0.0553(7) 0.0459(7) 0.0570(7) 0.0058(6) -0.0158(5) 0.0008(6)

loop_
_atom_type_symbol
_atom_type_description
_atom_type_scat_dispersion_real
_atom_type_scat_dispersion_imag
_atom_type_scat_source
C C 0.0033 0.0016 'International Tables Vol C Tables 4.2.6.8 and 6.1.1.4'
H H 0.0000 0.0000 'International Tables Vol C Tables 4.2.6.8 and 6.1.1.4'
N N 0.0061 0.0033 'International Tables Vol C Tables 4.2.6.8 and 6.1.1.4'
O O 0.0106 0.0060 'International Tables Vol C Tables 4.2.6.8 and 6.1.1.4'
Cl Cl 0.1484 0.1585 'International Tables Vol C Tables 4.2.6.8 and 6.1.1.4'

loop_
_geom_angle_atom_site_label_1
_geom_angle_atom_site_label_2
_geom_angle_atom_site_label_3
_geom_angle
_geom_angle_site_symmetry_1
_geom_angle_site_symmetry_3
_geom_angle_publ_flag
C6 C1 C2 121.67(16) . . ?
C6 C1 Cl1 119.78(14) . . ?
C2 C1 Cl1 118.55(14) . . ?
C1 C2 C3 118.80(17) . . ?
C1 C2 H2A 120.6 . . ?
C3 C2 H2A 120.6 . . ?
C4 C3 C2 121.09(17) . . ?
C4 C3 H3A 119.5 . . ?
C2 C3 H3A 119.5 . . ?
C3 C4 C5 118.56(16) . . ?
C3 C4 C7 123.88(15) . . ?
C5 C4 C7 117.53(15) . . ?
C6 C5 C4 120.81(17) . . ?
C6 C5 H5A 119.6 . . ?
C4 C5 H5A 119.6 . . ?
C1 C6 C5 119.06(16) . . ?
C1 C6 H6A 120.5 . . ?
C5 C6 H6A 120.5 . . ?
C4 C7 C8 124.45(15) . . ?
C4 C7 C9 121.72(13) . . ?
C8 C7 C9 60.73(11) . . ?
C4 C7 H7A 113.4 . . ?
C8 C7 H7A 113.4 . . ?
C9 C7 H7A 113.4 . . ?
C7 C8 C12 117.72(15) . . ?
C7 C8 C9 61.61(11) . . ?
C12 C8 C9 117.45(14) . . ?
C7 C8 H8A 116.3 . . ?
C12 C8 H8A 116.3 . . ?
C9 C8 H8A 116.3 . . ?
C11 C9 C10 114.36(15) . . ?
C11 C9 C8 120.24(15) . . ?
C10 C9 C8 116.08(15) . . ?
C11 C9 C7 118.15(15) . . ?
C10 C9 C7 118.94(15) . . ?
C8 C9 C7 57.66(10) . . ?
N1 C10 C9 179.0(2) . . ?
N2 C11 C9 177.9(2) . . ?
O1 C12 O2 125.68(17) . . ?
O1 C12 C8 123.37(16) . . ?
O2 C12 C8 110.95(15) . . ?
O2 C13 C14 107.38(18) . . ?
O2 C13 H13A 110.2 . . ?
C14 C13 H13A 110.2 . . ?
O2 C13 H13B 110.2 . . ?
C14 C13 H13B 110.2 . . ?
H13A C13 H13B 108.5 . . ?
C13 C14 H14A 109.5 . . ?
C13 C14 H14B 109.5 . . ?
H14A C14 H14B 109.5 . . ?
C13 C14 H14C 109.5 . . ?
H14A C14 H14C 109.5 . . ?
H14B C14 H14C 109.5 . . ?
C12 O2 C13 116.26(15) . . ?

loop_
_geom_bond_atom_site_label_1
_geom_bond_atom_site_label_2
_geom_bond_distance
_geom_bond_site_symmetry_2
_geom_bond_publ_flag
C1 C6 1.373(3) . ?
C1 C2 1.376(3) . ?
C1 Cl1 1.7450(17) . ?
C2 C3 1.389(3) . ?
C2 H2A 0.9300 . ?
C3 C4 1.382(2) . ?
C3 H3A 0.9300 . ?
C4 C5 1.398(2) . ?
C4 C7 1.490(2) . ?
C5 C6 1.383(2) . ?
C5 H5A 0.9300 . ?
C6 H6A 0.9300 . ?
C7 C8 1.493(2) . ?
C7 C9 1.554(2) . ?
C7 H7A 0.9800 . ?
C8 C12 1.496(2) . ?
C8 C9 1.541(2) . ?
C8 H8A 0.9800 . ?
C9 C11 1.444(3) . ?
C9 C10 1.448(3) . ?
C10 N1 1.138(3) . ?
C11 N2 1.140(3) . ?
C12 O1 1.197(2) . ?
C12 O2 1.312(2) . ?
C13 O2 1.462(2) . ?
C13 C14 1.482(3) . ?
C13 H13A 0.9700 . ?
C13 H13B 0.9700 . ?
C14 H14A 0.9600 . ?
C14 H14B 0.9600 . ?
C14 H14C 0.9600 . ?

loop_
_geom_torsion_atom_site_label_1
_geom_torsion_atom_site_label_2
_geom_torsion_atom_site_label_3
_geom_torsion_atom_site_label_4
_geom_torsion
_geom_torsion_site_symmetry_1
_geom_torsion_site_symmetry_2
_geom_torsion_site_symmetry_3
_geom_torsion_site_symmetry_4
_geom_torsion_publ_flag
C6 C1 C2 C3 0.9(3) . . . . ?
Cl1 C1 C2 C3 -179.01(14) . . . . ?
C1 C2 C3 C4 -0.2(3) . . . . ?
C2 C3 C4 C5 -0.6(3) . . . . ?
C2 C3 C4 C7 -178.77(16) . . . . ?
C3 C4 C5 C6 0.8(3) . . . . ?
C7 C4 C5 C6 179.07(15) . . . . ?
C2 C1 C6 C5 -0.7(3) . . . . ?
Cl1 C1 C6 C5 179.18(13) . . . . ?
C4 C5 C6 C1 -0.1(3) . . . . ?
C3 C4 C7 C8 11.6(3) . . . . ?
C5 C4 C7 C8 -166.57(15) . . . . ?
C3 C4 C7 C9 -62.5(2) . . . . ?
C5 C4 C7 C9 119.27(17) . . . . ?
C4 C7 C8 C12 141.80(16) . . . . ?
C9 C7 C8 C12 -107.94(16) . . . . ?
C4 C7 C8 C9 -110.26(17) . . . . ?
C7 C8 C9 C11 -106.10(18) . . . . ?
C12 C8 C9 C11 2.3(2) . . . . ?
C7 C8 C9 C10 109.13(17) . . . . ?
C12 C8 C9 C10 -142.51(16) . . . . ?
C12 C8 C9 C7 108.37(17) . . . . ?
C4 C7 C9 C11 -135.71(17) . . . . ?
C8 C7 C9 C11 109.71(18) . . . . ?
C4 C7 C9 C10 10.4(2) . . . . ?
C8 C7 C9 C10 -104.16(18) . . . . ?
C4 C7 C9 C8 114.58(18) . . . . ?
C11 C9 C10 N1 -77(13) . . . . ?
C8 C9 C10 N1 70(13) . . . . ?
C7 C9 C10 N1 136(13) . . . . ?
C10 C9 C11 N2 -8(7) . . . . ?
C8 C9 C11 N2 -154(7) . . . . ?
C7 C9 C11 N2 139(7) . . . . ?
C7 C8 C12 O1 23.4(3) . . . . ?
C9 C8 C12 O1 -47.1(2) . . . . ?
C7 C8 C12 O2 -156.25(15) . . . . ?
C9 C8 C12 O2 133.15(15) . . . . ?
O1 C12 O2 C13 -1.5(3) . . . . ?
C8 C12 O2 C13 178.18(14) . . . . ?
C14 C13 O2 C12 163.14(16) . . . . ?
